data_7704307
loop_
_publ_author_name
'Sugahara, Tomohiro'
'Espinosa Ferao, Arturo'
'Rey Planells, Alicia'
'Guo, Jing-Dong'
'Aoyama, Shin'
'Igawa, Kazunobu'
'Tomooka, Katsuhiko'
'Sasamori, Takahiro'
'Hashizume, Daisuke'
'Nagase, Shigeru'
'Tokitoh, Norihiro'

_publ_section_title
;
 1,2-Insertion reactions of alkynes into Ge-C bonds of arylbromogermylene.
;
_journal_issue 21
_journal_name_full 'Dalton transactions (Cambridge, England : 2003)'
_journal_page_first 7189
_journal_page_last 7196
_journal_paper_doi 10.1039/d0dt01223h
_journal_volume 49
_journal_year 2020
_chemical_formula_moiety 'C47 H77 Br Ge N2 O4 S2 Si4, 2.408(C3 H3)'
_chemical_formula_sum 'C54.22 H84.22 Br Ge N2 O4 S2 Si4'
_chemical_formula_weight 1157.07
_space_group_crystal_system triclinic
_space_group_IT_number 2
_space_group_name_Hall '-P 1'
_space_group_name_H-M_alt 'P -1'
_atom_sites_solution_hydrogens geom
_audit_block_doi 10.5517/ccdc.csd.cc220v54
_audit_creation_date 2020-05-01
_audit_creation_method
;
Olex2 1.3-dev
(compiled 2020.04.27 svn.r7e0b91c7 for OlexSys, GUI svn.r5830)
;
_audit_update_record
;
2020-05-02 deposited with the CCDC.	2020-05-05 downloaded from the CCDC.
;
_cell_angle_alpha 74.247(2)
_cell_angle_beta 88.954(2)
_cell_angle_gamma 65.242(2)
_cell_formula_units_Z 2
_cell_length_a 11.8162(2)
_cell_length_b 12.9307(3)
_cell_length_c 23.7235(6)
_cell_measurement_reflns_used 22677
_cell_measurement_temperature 103(2)
_cell_measurement_theta_max 30.7110
_cell_measurement_theta_min 2.1820
_cell_volume 3149.01(14)
_computing_cell_refinement 'CrysAlisPro 1.171.39.46 (Rigaku OD, 2018)'
_computing_data_collection CrystalClear
_computing_data_reduction 'CrysAlisPro 1.171.39.46 (Rigaku OD, 2018)'
_computing_molecular_graphics 'Olex2 1.3-dev (Dolomanov et al., 2009)'
_computing_publication_material 'Olex2 1.3-dev (Dolomanov et al., 2009)'
_computing_structure_refinement 'SHELXL 2018/3 (Sheldrick, 2015)'
_computing_structure_solution 'SHELXT-2014/7 (Sheldrick, 2014)'
_diffrn_ambient_temperature 103.15
_diffrn_detector_area_resol_mean 28.5714
_diffrn_measured_fraction_theta_full 0.998
_diffrn_measured_fraction_theta_max 0.997
_diffrn_measurement_device_type 'Rigaku VariMax Saturn 724+'
_diffrn_measurement_method \w
_diffrn_radiation_type MoK\a
_diffrn_radiation_wavelength 0.71073
_diffrn_reflns_av_R_equivalents 0.0698
_diffrn_reflns_av_unetI/netI 0.0494
_diffrn_reflns_Laue_measured_fraction_full 0.998
_diffrn_reflns_Laue_measured_fraction_max 0.997
_diffrn_reflns_limit_h_max 14
_diffrn_reflns_limit_h_min -14
_diffrn_reflns_limit_k_max 15
_diffrn_reflns_limit_k_min -15
_diffrn_reflns_limit_l_max 28
_diffrn_reflns_limit_l_min -28
_diffrn_reflns_number 55460
_diffrn_reflns_point_group_measured_fraction_full 0.998
_diffrn_reflns_point_group_measured_fraction_max 0.997
_diffrn_reflns_theta_full 25.242
_diffrn_reflns_theta_max 25.500
_diffrn_reflns_theta_min 2.148
_exptl_absorpt_coefficient_mu 1.304
_exptl_absorpt_correction_T_max 0.974
_exptl_absorpt_correction_T_min 0.903
_exptl_absorpt_correction_type multi-scan
_exptl_absorpt_process_details
;
CrysAlisPro 1.171.39.46 (Rigaku Oxford Diffraction, 2018)
Empirical absorption correction using spherical harmonics,
 implemented in SCALE3 ABSPACK scaling algorithm.
;
_exptl_crystal_colour colorless
_exptl_crystal_density_diffrn 1.220
_exptl_crystal_description block
_exptl_crystal_F_000 1221
_exptl_crystal_size_max 0.08
_exptl_crystal_size_mid 0.05
_exptl_crystal_size_min 0.02
_refine_diff_density_max 1.233
_refine_diff_density_min -0.712
_refine_diff_density_rms 0.091
_refine_ls_extinction_method none
_refine_ls_goodness_of_fit_ref 1.087
_refine_ls_hydrogen_treatment constr
_refine_ls_matrix_type full
_refine_ls_number_parameters 753
_refine_ls_number_reflns 11710
_refine_ls_number_restraints 96
_refine_ls_restrained_S_all 1.083
_refine_ls_R_factor_all 0.0943
_refine_ls_R_factor_gt 0.0674
_refine_ls_shift/su_max 0.003
_refine_ls_shift/su_mean 0.000
_refine_ls_structure_factor_coef Fsqd
_refine_ls_weighting_details 'w=1/[\s^2^(Fo^2^)+(0.0735P)^2^+7.2411P] where P=(Fo^2^+2Fc^2^)/3'
_refine_ls_weighting_scheme calc
_refine_ls_wR_factor_gt 0.1639
_refine_ls_wR_factor_ref 0.1788
_reflns_Friedel_coverage 0.000
_reflns_number_gt 8689
_reflns_number_total 11710
_reflns_threshold_expression 'I > 2\s(I)'
_cod_data_source_file d0dt01223h3.cif
_cod_data_source_block compound6b
_cod_depositor_comments 'Adding full bibliography for 7704306--7704311.cif.'
_cod_original_cell_volume 3149.01(13)
_cod_database_code 7704307
_shelx_shelxl_version_number 2018/3
_shelx_space_group_comment
;
The symmetry employed for this shelxl refinement is uniquely defined
by the following loop, which should always be used as a source of
symmetry information in preference to the above space-group names.
They are only intended as comments.
;
_shelx_estimated_absorpt_t_max 0.974
_shelx_estimated_absorpt_t_min 0.903
_olex2_refinement_description
;
1. Fixed Uiso
 At 1.2 times of:
  All C(H) groups, All C(H,H) groups
 At 1.5 times of:
  All C(H,H,H) groups
2. Restrained distances
 C1-C2 \\sim C1A-C2A
 with sigma of 0.02
 C1-C7 \\sim C1A-C7A
 with sigma of 0.02
 S1-C13 \\sim S1A-C13A
 with sigma of 0.04
 S2-C22 \\sim S2A-C22A
 with sigma of 0.04
 C2-C3 \\sim C2A-C3A
 with sigma of 0.02
 C3-N1 \\sim C3A-N1A
 with sigma of 0.02
 O1-C8 \\sim O1A-C8A
 with sigma of 0.04
 N1-C4 \\sim N1A-C4A
 with sigma of 0.02
 C8-C12 \\sim C8A-C12A
 with sigma of 0.04
 N1-S1 \\sim N1A-S1A
 with sigma of 0.02
 C15-C16 \\sim C15A-C16A
 with sigma of 0.04
 C4-C5 \\sim C4A-C5A
 with sigma of 0.02
 C6-C15 \\sim C6A-C15A
 with sigma of 0.04
 C5-C6 \\sim C5A-C6A
 with sigma of 0.02
 C5-C15 \\sim C5A-C15A
 with sigma of 0.02
 C5-C16 \\sim C5A-C16A
 with sigma of 0.02
 C6-N2 \\sim C6A-N2A
 with sigma of 0.02
 N2-C7 \\sim N2A-C7A
 with sigma of 0.02
 N2-S2 \\sim N2A-S2A
 with sigma of 0.02
 C17-C19 \\sim C17A-C19A
 with sigma of 0.04
 C19-C21 \\sim C19A-C21A
 with sigma of 0.04
 S1-O1 \\sim S1A-O1A
 with sigma of 0.02
 S1-O2 \\sim S1A-O2A
 with sigma of 0.02
 S1-C8 \\sim S1A-C8A
 with sigma of 0.02
 C6-S2 \\sim C6A-S2A
 with sigma of 0.04
 N2-O4 \\sim N2A-O4A
 with sigma of 0.04
 C8-C9 \\sim C8A-C9A
 with sigma of 0.02
 C8-C13 \\sim C8A-C13A
 with sigma of 0.02
 C9-C10 \\sim C9A-C10A
 with sigma of 0.02
 C10-C11 \\sim C10A-C11A
 with sigma of 0.02
 C11-C12 \\sim C11A-C12A
 with sigma of 0.02
 C9-C13 \\sim C9A-C13A
 with sigma of 0.04
 C11-C14 \\sim C11A-C14A
 with sigma of 0.02
 C10-C12 \\sim C10A-C12A
 with sigma of 0.04
 C11-C13 \\sim C11A-C13A
 with sigma of 0.04
 C12-C13 \\sim C12A-C13A
 with sigma of 0.02
 O3-O4 \\sim O3A-O4A
 with sigma of 0.04
 S2-O3 \\sim S2A-O3A
 with sigma of 0.02
 C18-C20 \\sim C18A-C20A
 with sigma of 0.04
 S2-O4 \\sim S2A-O4A
 with sigma of 0.02
 S2-C17 \\sim S2A-C17A
 with sigma of 0.02
 C21-C23 \\sim C21A-C23A
 with sigma of 0.04
 C17-C18 \\sim C17A-C18A
 with sigma of 0.02
 C6-C7 \\sim C6A-C7A
 with sigma of 0.04
 C17-C22 \\sim C17A-C22A
 with sigma of 0.02
 C6-C16 \\sim C6A-C16A
 with sigma of 0.04
 C18-C19 \\sim C18A-C19A
 with sigma of 0.02
 C19-C20 \\sim C19A-C20A
 with sigma of 0.02
 N2-O3 \\sim N2A-O3A
 with sigma of 0.04
 N2-C17 \\sim N2A-C17A
 with sigma of 0.04
 C20-C21 \\sim C20A-C21A
 with sigma of 0.02
 C20-C23 \\sim C20A-C23A
 with sigma of 0.02
 C7-S2 \\sim C7A-S2A
 with sigma of 0.04
 C21-C22 \\sim C21A-C22A
 with sigma of 0.02
 S1-C9 \\sim S1A-C9A
 with sigma of 0.04
 O1-O2 \\sim O1A-O2A
 with sigma of 0.04
 C1-C3 \\sim C1A-C3A
 with sigma of 0.04
 C1-N2 \\sim C1A-N2A
 with sigma of 0.04
 O2-C8 \\sim O2A-C8A
 with sigma of 0.04
 C8-C10 \\sim C8A-C10A
 with sigma of 0.04
 C9-C11 \\sim C9A-C11A
 with sigma of 0.04
 C2-N1 \\sim C2A-N1A
 with sigma of 0.04
 C2-C7 \\sim C2A-C7A
 with sigma of 0.04
 C10-C14 \\sim C10A-C14A
 with sigma of 0.04
 C12-C14 \\sim C12A-C14A
 with sigma of 0.04
 C3-C4 \\sim C3A-C4A
 with sigma of 0.04
 C3-S1 \\sim C3A-S1A
 with sigma of 0.04
 S2-C18 \\sim S2A-C18A
 with sigma of 0.04
 O3-C17 \\sim O3A-C17A
 with sigma of 0.04
 O4-C17 \\sim O4A-C17A
 with sigma of 0.04
 N1-C5 \\sim N1A-C5A
 with sigma of 0.04
 N1-O1 \\sim N1A-O1A
 with sigma of 0.04
 C17-C21 \\sim C17A-C21A
 with sigma of 0.04
 N1-O2 \\sim N1A-O2A
 with sigma of 0.04
 N1-C8 \\sim N1A-C8A
 with sigma of 0.04
 C18-C22 \\sim C18A-C22A
 with sigma of 0.04
 C19-C23 \\sim C19A-C23A
 with sigma of 0.04
 C4-C6 \\sim C4A-C6A
 with sigma of 0.04
 C4-S1 \\sim C4A-S1A
 with sigma of 0.04
 C4-C15 \\sim C4A-C15A
 with sigma of 0.04
 C20-C22 \\sim C20A-C22A
 with sigma of 0.04
 C4-C16 \\sim C4A-C16A
 with sigma of 0.04
 C5-N2 \\sim C5A-N2A
 with sigma of 0.04
3. Restrained planarity
 C17A, C22A, C21A, C20A, C19A, C23A, C18A
 with sigma of 0.001
 C9A, C8A, C13A, C10A, C11A, C12A, C14A
 with sigma of 0.001
 S2A, C17A, C22A, C21A, C20A, C18A, C19A, C23A
 with sigma of 0.001
4. Uiso/Uaniso restraints and constraints
C40: within 3A with sigma of 0.01 and sigma for terminal atoms of 0.01 within 3A
Uanis(S2) = Uanis(S2A)
Uanis(S1) = Uanis(S1A)
Uanis(Ge1) = Uanis(Ge2)
5. Others
 Sof(C51)=Sof(H51)=FVAR(1)
 Sof(C56)=Sof(H56)=FVAR(2)
 Sof(C55)=Sof(H55)=FVAR(3)
 Sof(C54)=Sof(H54)=FVAR(4)
 Sof(C53)=Sof(H53)=FVAR(5)
 Sof(C52)=Sof(H52)=FVAR(6)
 Fixed Sof: Ge1(0.9) Br1(0.9) C1(0.9) C2(0.9) C3(0.9) H3A(0.9) H3B(0.9)
 N1(0.9) C4(0.9) H4A(0.9) H4B(0.9) C5(0.9) C6(0.9) H6A(0.9) H6B(0.9) N2(0.9)
 C7(0.9) H7A(0.9) H7B(0.9) S1(0.9) O1(0.9) O2(0.9) C8(0.9) C9(0.9) H9(0.9)
 C10(0.9) H10(0.9) C11(0.9) C12(0.9) H12(0.9) C13(0.9) H13(0.9) C14(0.9)
 H14A(0.9) H14B(0.9) H14C(0.9) C15(0.9) H15A(0.9) H15B(0.9) H15C(0.9) C16(0.9)
 H16A(0.9) H16B(0.9) H16C(0.9) S2(0.9) O3(0.9) O4(0.9) C17(0.9) C18(0.9)
 H18(0.9) C19(0.9) H19(0.9) C20(0.9) C21(0.9) H21(0.9) C22(0.9) H22(0.9)
 C23(0.9) H23A(0.9) H23B(0.9) H23C(0.9) Ge2(0.1) Br2(0.1) C16A(0.1) H16D(0.1)
 H16E(0.1) H16F(0.1) C1A(0.1) C2A(0.1) C7A(0.1) H7AA(0.1) H7AB(0.1) C3A(0.1)
 H3AA(0.1) H3AB(0.1) N2A(0.1) N1A(0.1) C6A(0.1) H6AA(0.1) H6AB(0.1) S2A(0.1)
 C4A(0.1) H4AA(0.1) H4AB(0.1) S1A(0.1) C5A(0.1) O3A(0.1) O4A(0.1) C17A(0.1)
 C18A(0.1) H18A(0.1) C19A(0.1) H19A(0.1) C20A(0.1) C21A(0.1) H21A(0.1)
 C22A(0.1) H22A(0.1) O1A(0.1) O2A(0.1) C8A(0.1) C15A(0.1) H15D(0.1) H15E(0.1)
 H15F(0.1) C9A(0.1) H9A(0.1) C13A(0.1) H13A(0.1) C10A(0.1) H10A(0.1) C12A(0.1)
 H12A(0.1) C11A(0.1) C23A(0.1) H23D(0.1) H23E(0.1) H23F(0.1) C14A(0.1)
 H14D(0.1) H14E(0.1) H14F(0.1)
 Fixed Uiso: C16A(0.04) H16D(0.04) H16E(0.04) H16F(0.04) C1A(0.04) C2A(0.04)
 C7A(0.04) H7AA(0.04) H7AB(0.04) C3A(0.04) H3AA(0.04) H3AB(0.04) N2A(0.04)
 N1A(0.04) C6A(0.04) H6AA(0.04) H6AB(0.04) C4A(0.04) H4AA(0.04) H4AB(0.04)
 C5A(0.04) O3A(0.04) O4A(0.04) C17A(0.04) C18A(0.04) H18A(0.04) C19A(0.04)
 H19A(0.04) C20A(0.04) C21A(0.04) H21A(0.04) C22A(0.04) H22A(0.04) O1A(0.04)
 O2A(0.04) C8A(0.04) C15A(0.04) H15D(0.04) H15E(0.04) H15F(0.04) C9A(0.04)
 H9A(0.04) C13A(0.04) H13A(0.04) C10A(0.04) H10A(0.04) C12A(0.04) H12A(0.04)
 C11A(0.04) C23A(0.04) H23D(0.04) H23E(0.04) H23F(0.04) C14A(0.04) H14D(0.04)
 H14E(0.04) H14F(0.04)
6.a Ternary CH refined with riding coordinates:
 C30(H30), C41(H41)
6.b Secondary CH2 refined with riding coordinates:
 C3(H3A,H3B), C4(H4A,H4B), C6(H6A,H6B), C7(H7A,H7B), C7A(H7AA,H7AB), C3A(H3AA,
 H3AB), C6A(H6AA,H6AB), C4A(H4AA,H4AB)
6.c Aromatic/amide H refined with riding coordinates:
 C9(H9), C10(H10), C12(H12), C13(H13), C18(H18), C19(H19), C21(H21), C22(H22),
 C26(H26), C28(H28), C48(H48), C49(H49), C50(H50), C51(H51), C52(H52), C53(H53),
  C54(H54), C55(H55), C56(H56), C18A(H18A), C19A(H19A), C21A(H21A), C22A(H22A),
 C9A(H9A), C13A(H13A), C10A(H10A), C12A(H12A)
6.d Fitted hexagon refined as free rotating group:
 C17A(C18A,C19A,C20A,C21A,C22A)
6.e Idealised Me refined as rotating group:
 C14(H14A,H14B,H14C), C15(H15A,H15B,H15C), C16(H16A,H16B,H16C), C23(H23A,H23B,
 H23C), C31(H31A,H31B,H31C), C32(H32A,H32B,H32C), C33(H33A,H33B,H33C), C34(H34A,
 H34B,H34C), C35(H35A,H35B,H35C), C36(H36A,H36B,H36C), C38(H38A,H38B,H38C),
 C39(H39A,H39B,H39C), C40(H40A,H40B,H40C), C42(H42A,H42B,H42C), C43(H43A,H43B,
 H43C), C44(H44A,H44B,H44C), C45(H45A,H45B,H45C), C46(H46A,H46B,H46C), C47(H47A,
 H47B,H47C), C16A(H16D,H16E,H16F), C15A(H15D,H15E,H15F), C23A(H23D,H23E,H23F),
 C14A(H14D,H14E,H14F)
;
_olex2_submission_special_instructions 'No special instructions were received'

loop_
_space_group_symop_operation_xyz
'x, y, z'
'-x, -y, -z'

loop_
_atom_site_label
_atom_site_type_symbol
_atom_site_fract_x
_atom_site_fract_y
_atom_site_fract_z
_atom_site_U_iso_or_equiv
_atom_site_adp_type
_atom_site_occupancy
_atom_site_site_symmetry_order
_atom_site_calc_flag
_atom_site_refinement_flags_posn
_atom_site_refinement_flags_adp
_atom_site_refinement_flags_occupancy
_atom_site_disorder_assembly
_atom_site_disorder_group
Ge1 Ge 0.69806(5) 0.45956(4) 0.24152(2) 0.02995(13) Uani 0.9 1 d . . P A 1
Br1 Br 0.82693(7) 0.29880(6) 0.20942(3) 0.05607(19) Uani 0.9 1 d . . P A 1
C1 C 0.7836(4) 0.4959(4) 0.2949(2) 0.0316(11) Uani 0.9 1 d D . P A 1
C2 C 0.7197(4) 0.4379(4) 0.3240(2) 0.0311(11) Uani 0.9 1 d D . P A 1
C3 C 0.7135(4) 0.3827(4) 0.3874(2) 0.0304(11) Uani 0.9 1 d D . P A 1
H3A H 0.705355 0.439081 0.410006 0.037 Uiso 0.9 1 calc R U P A 1
H3B H 0.638161 0.366919 0.391066 0.037 Uiso 0.9 1 calc R U P A 1
N1 N 0.8261(3) 0.2701(3) 0.41275(18) 0.0304(9) Uani 0.9 1 d D . P A 1
C4 C 0.9271(4) 0.2643(4) 0.4510(2) 0.0334(11) Uani 0.9 1 d D . P A 1
H4A H 0.962697 0.185319 0.480804 0.040 Uiso 0.9 1 calc R U P A 1
H4B H 0.888973 0.324688 0.472327 0.040 Uiso 0.9 1 calc R U P A 1
C5 C 1.0370(4) 0.2841(4) 0.4205(2) 0.0321(11) Uani 0.9 1 d D . P A 1
C6 C 1.0193(4) 0.4132(4) 0.4087(2) 0.0343(12) Uani 0.9 1 d D . P A 1
H6A H 1.031385 0.426456 0.446900 0.041 Uiso 0.9 1 calc R U P A 1
H6B H 1.085832 0.423156 0.385016 0.041 Uiso 0.9 1 calc R U P A 1
N2 N 0.8960(4) 0.5067(3) 0.37771(17) 0.0327(9) Uani 0.9 1 d D . P A 1
C7 C 0.8776(4) 0.5328(4) 0.3130(2) 0.0340(12) Uani 0.9 1 d D . P A 1
H7A H 0.958576 0.490414 0.298718 0.041 Uiso 0.9 1 calc R U P A 1
H7B H 0.849204 0.619211 0.294378 0.041 Uiso 0.9 1 calc R U P A 1
S1 S 0.81250(13) 0.14935(11) 0.41422(6) 0.0361(3) Uani 0.9 1 d D . P A 1
O1 O 0.9342(3) 0.0526(3) 0.43240(16) 0.0398(10) Uani 0.9 1 d D . P A 1
O2 O 0.7441(4) 0.1725(3) 0.35949(18) 0.0501(10) Uani 0.9 1 d D . P A 1
C8 C 0.7163(4) 0.1294(4) 0.4705(2) 0.0399(13) Uani 0.9 1 d D . P A 1
C9 C 0.5988(5) 0.1388(5) 0.4552(3) 0.0592(18) Uani 0.9 1 d D . P A 1
H9 H 0.569202 0.156983 0.415175 0.071 Uiso 0.9 1 calc R U P A 1
C10 C 0.5259(6) 0.1210(5) 0.4996(4) 0.075(2) Uani 0.9 1 d D . P A 1
H10 H 0.444788 0.128866 0.489373 0.090 Uiso 0.9 1 calc R U P A 1
C11 C 0.5663(6) 0.0924(5) 0.5579(4) 0.068(2) Uani 0.9 1 d D . P A 1
C12 C 0.6847(6) 0.0831(5) 0.5719(3) 0.0569(17) Uani 0.9 1 d D . P A 1
H12 H 0.714549 0.063707 0.612063 0.068 Uiso 0.9 1 calc R U P A 1
C13 C 0.7595(5) 0.1013(5) 0.5287(2) 0.0448(13) Uani 0.9 1 d D . P A 1
H13 H 0.840155 0.094685 0.538943 0.054 Uiso 0.9 1 calc R U P A 1
C14 C 0.4896(8) 0.0676(7) 0.6086(5) 0.121(4) Uani 0.9 1 d D . P A 1
H14A H 0.415747 0.063595 0.593021 0.181 Uiso 0.9 1 calc R U P A 1
H14B H 0.462621 0.131744 0.627340 0.181 Uiso 0.9 1 calc R U P A 1
H14C H 0.541430 -0.008312 0.637745 0.181 Uiso 0.9 1 calc R U P A 1
C15 C 1.1554(5) 0.2108(5) 0.4654(2) 0.0408(15) Uani 0.9 1 d D . P A 1
H15A H 1.139563 0.234464 0.501745 0.061 Uiso 0.9 1 calc R U P A 1
H15B H 1.225588 0.225617 0.448749 0.061 Uiso 0.9 1 calc R U P A 1
H15C H 1.176221 0.125931 0.474233 0.061 Uiso 0.9 1 calc R U P A 1
C16 C 1.0610(5) 0.2420(5) 0.3658(2) 0.0375(12) Uani 0.9 1 d D . P A 1
H16A H 1.076335 0.158195 0.376065 0.056 Uiso 0.9 1 calc R U P A 1
H16B H 1.134478 0.250652 0.349534 0.056 Uiso 0.9 1 calc R U P A 1
H16C H 0.987641 0.290052 0.336316 0.056 Uiso 0.9 1 calc R U P A 1
S2 S 0.82163(11) 0.61847(10) 0.40342(6) 0.0337(3) Uani 0.9 1 d D . P A 1
O3 O 0.8445(4) 0.5742(3) 0.46625(16) 0.0382(9) Uani 0.9 1 d D . P A 1
O4 O 0.6959(3) 0.6752(3) 0.37473(17) 0.0388(10) Uani 0.9 1 d D . P A 1
C17 C 0.8890(4) 0.7191(4) 0.3784(2) 0.0342(11) Uani 0.9 1 d D . P A 1
C18 C 1.0064(4) 0.6930(4) 0.4039(2) 0.0346(11) Uani 0.9 1 d D . P A 1
H18 H 1.049433 0.622483 0.435355 0.042 Uiso 0.9 1 calc R U P A 1
C19 C 1.0594(5) 0.7709(4) 0.3829(2) 0.0387(12) Uani 0.9 1 d D . P A 1
H19 H 1.139977 0.752833 0.400011 0.046 Uiso 0.9 1 calc R U P A 1
C20 C 0.9983(5) 0.8747(4) 0.3374(2) 0.0383(12) Uani 0.9 1 d D . P A 1
C21 C 0.8809(5) 0.9001(4) 0.3140(2) 0.0415(13) Uani 0.9 1 d D . P A 1
H21 H 0.836656 0.972305 0.283724 0.050 Uiso 0.9 1 calc R U P A 1
C22 C 0.8249(5) 0.8225(4) 0.3336(2) 0.0397(12) Uani 0.9 1 d D . P A 1
H22 H 0.744313 0.840640 0.316433 0.048 Uiso 0.9 1 calc R U P A 1
C23 C 1.0567(6) 0.9602(5) 0.3158(3) 0.0513(14) Uani 0.9 1 d D . P A 1
H23A H 1.055161 1.000580 0.345478 0.077 Uiso 0.9 1 calc R U P A 1
H23B H 1.009210 1.019390 0.278896 0.077 Uiso 0.9 1 calc R U P A 1
H23C H 1.143669 0.916235 0.308911 0.077 Uiso 0.9 1 calc R U P A 1
C24 C 0.5608(4) 0.5636(4) 0.1801(2) 0.0359(10) Uani 1 1 d . . . . .
C25 C 0.4528(4) 0.5429(4) 0.1806(2) 0.0365(10) Uani 1 1 d . . . . .
C26 C 0.3555(4) 0.6163(4) 0.1345(2) 0.0405(11) Uani 1 1 d . . . . .
H26 H 0.281796 0.603755 0.134619 0.049 Uiso 1 1 calc R U . . .
C27 C 0.3628(4) 0.7062(4) 0.0890(2) 0.0388(11) Uani 1 1 d . . . . .
C28 C 0.4720(4) 0.7235(4) 0.0900(2) 0.0395(11) Uani 1 1 d . . . . .
H28 H 0.478699 0.784751 0.059229 0.047 Uiso 1 1 calc R U . . .
C29 C 0.5715(4) 0.6537(4) 0.1346(2) 0.0370(10) Uani 1 1 d . . . . .
C30 C 0.4366(5) 0.4472(4) 0.2290(2) 0.0462(12) Uani 1 1 d . . . . .
H30 H 0.519190 0.405010 0.253892 0.055 Uiso 1 1 calc R U . . .
Si1 Si 0.32328(13) 0.51573(14) 0.27967(7) 0.0518(4) Uani 1 1 d . . . . .
C31 C 0.3672(5) 0.6250(5) 0.2992(3) 0.0596(15) Uani 1 1 d . . . . .
H31A H 0.306540 0.665110 0.323810 0.089 Uiso 1 1 calc R U . . .
H31B H 0.367198 0.684076 0.263176 0.089 Uiso 1 1 calc R U . . .
H31C H 0.451117 0.583377 0.321044 0.089 Uiso 1 1 calc R U . . .
C32 C 0.3385(5) 0.3955(5) 0.3480(3) 0.0604(16) Uani 1 1 d . . . . .
H32A H 0.425589 0.354608 0.366088 0.091 Uiso 1 1 calc R U . . .
H32B H 0.314157 0.338342 0.338028 0.091 Uiso 1 1 calc R U . . .
H32C H 0.283591 0.430468 0.375819 0.091 Uiso 1 1 calc R U . . .
C33 C 0.1557(5) 0.5954(6) 0.2467(3) 0.0701(19) Uani 1 1 d . . . . .
H33A H 0.128759 0.538347 0.238401 0.105 Uiso 1 1 calc R U . . .
H33B H 0.147504 0.656600 0.209909 0.105 Uiso 1 1 calc R U . . .
H33C H 0.103019 0.632874 0.274386 0.105 Uiso 1 1 calc R U . . .
Si2 Si 0.42456(15) 0.32701(14) 0.20186(8) 0.0599(4) Uani 1 1 d . . . . .
C34 C 0.5038(8) 0.1847(6) 0.2602(4) 0.100(3) Uani 1 1 d . . . . .
H34A H 0.505790 0.119641 0.245976 0.149 Uiso 1 1 calc R U . . .
H34B H 0.457971 0.187586 0.295034 0.149 Uiso 1 1 calc R U . . .
H34C H 0.589691 0.171356 0.270634 0.149 Uiso 1 1 calc R U . . .
C35 C 0.2601(7) 0.3518(7) 0.1843(5) 0.125(4) Uani 1 1 d . . . . .
H35A H 0.211625 0.433738 0.159647 0.188 Uiso 1 1 calc R U . . .
H35B H 0.221803 0.338180 0.220923 0.188 Uiso 1 1 calc R U . . .
H35C H 0.260494 0.296346 0.163033 0.188 Uiso 1 1 calc R U . . .
C36 C 0.4996(8) 0.3192(6) 0.1354(4) 0.109(3) Uani 1 1 d . . . . .
H36A H 0.588572 0.298771 0.143644 0.163 Uiso 1 1 calc R U . . .
H36B H 0.459514 0.396497 0.105344 0.163 Uiso 1 1 calc R U . . .
H36C H 0.491510 0.258095 0.121022 0.163 Uiso 1 1 calc R U . . .
C37 C 0.2594(5) 0.7819(5) 0.0370(2) 0.0496(13) Uani 1 1 d . . . . .
C38 C 0.1473(6) 0.7593(6) 0.0447(3) 0.0751(19) Uani 1 1 d . . . . .
H38A H 0.170795 0.674763 0.049871 0.113 Uiso 1 1 calc R U . . .
H38B H 0.086188 0.807465 0.009743 0.113 Uiso 1 1 calc R U . . .
H38C H 0.110056 0.780535 0.079497 0.113 Uiso 1 1 calc R U . . .
C39 C 0.3176(7) 0.7435(9) -0.0183(3) 0.099(3) Uani 1 1 d . . . . .
H39A H 0.398709 0.747199 -0.021373 0.148 Uiso 1 1 calc R U . . .
H39B H 0.260832 0.797457 -0.053976 0.148 Uiso 1 1 calc R U . . .
H39C H 0.329439 0.661970 -0.014051 0.148 Uiso 1 1 calc R U . . .
C40 C 0.2310(6) 0.9106(6) 0.0228(3) 0.086(2) Uani 1 1 d . . . . .
H40A H 0.198930 0.939464 0.056606 0.129 Uiso 1 1 calc R U . . .
H40B H 0.167672 0.955967 -0.011501 0.129 Uiso 1 1 calc R U . . .
H40C H 0.307618 0.920762 0.013872 0.129 Uiso 1 1 calc R U . . .
C41 C 0.6882(4) 0.6758(4) 0.1306(2) 0.0446(12) Uani 1 1 d . . . . .
H41 H 0.746013 0.613067 0.165487 0.054 Uiso 1 1 calc R U . . .
Si3 Si 0.65764(13) 0.81941(12) 0.14765(7) 0.0486(4) Uani 1 1 d . . . . .
C42 C 0.5820(5) 0.8196(5) 0.2174(2) 0.0519(14) Uani 1 1 d . . . . .
H42A H 0.566506 0.893035 0.227086 0.078 Uiso 1 1 calc R U . . .
H42B H 0.637506 0.750822 0.249357 0.078 Uiso 1 1 calc R U . . .
H42C H 0.502274 0.815033 0.212245 0.078 Uiso 1 1 calc R U . . .
C43 C 0.5495(5) 0.9557(5) 0.0896(3) 0.0579(15) Uani 1 1 d . . . . .
H43A H 0.467416 0.954854 0.086235 0.087 Uiso 1 1 calc R U . . .
H43B H 0.584391 0.957066 0.051714 0.087 Uiso 1 1 calc R U . . .
H43C H 0.540148 1.026703 0.100316 0.087 Uiso 1 1 calc R U . . .
C44 C 0.8104(5) 0.8278(5) 0.1566(3) 0.0674(17) Uani 1 1 d . . . . .
H44A H 0.795507 0.901102 0.166323 0.101 Uiso 1 1 calc R U . . .
H44B H 0.849266 0.827778 0.119764 0.101 Uiso 1 1 calc R U . . .
H44C H 0.866321 0.758869 0.188421 0.101 Uiso 1 1 calc R U . . .
Si4 Si 0.77589(14) 0.63936(14) 0.06597(7) 0.0559(4) Uani 1 1 d . . . . .
C45 C 0.7370(6) 0.5310(6) 0.0422(3) 0.0704(17) Uani 1 1 d . . . . .
H45A H 0.785377 0.509739 0.009802 0.106 Uiso 1 1 calc R U . . .
H45B H 0.647246 0.566953 0.028927 0.106 Uiso 1 1 calc R U . . .
H45C H 0.757997 0.459234 0.075420 0.106 Uiso 1 1 calc R U . . .
C46 C 0.7401(7) 0.7719(6) 0.0005(3) 0.089(2) Uani 1 1 d . . . . .
H46A H 0.791569 0.747232 -0.030452 0.133 Uiso 1 1 calc R U . . .
H46B H 0.758852 0.830848 0.012022 0.133 Uiso 1 1 calc R U . . .
H46C H 0.651198 0.807087 -0.014243 0.133 Uiso 1 1 calc R U . . .
C47 C 0.9474(6) 0.5680(7) 0.0914(3) 0.083(2) Uani 1 1 d . . . . .
H47A H 0.965832 0.500996 0.126961 0.125 Uiso 1 1 calc R U . . .
H47B H 0.970986 0.626503 0.100356 0.125 Uiso 1 1 calc R U . . .
H47C H 0.995211 0.539115 0.060350 0.125 Uiso 1 1 calc R U . . .
C48 C 0.3958(6) 0.5251(5) 0.4655(3) 0.0717(19) Uani 1 1 d . . . . .
H48 H 0.322830 0.543142 0.441347 0.086 Uiso 1 1 calc R U . . .
C49 C 0.4497(7) 0.6026(5) 0.4552(3) 0.0685(18) Uani 1 1 d . . . . .
H49 H 0.414239 0.674176 0.423676 0.082 Uiso 1 1 calc R U . . .
C50 C 0.5532(5) 0.5782(5) 0.4894(3) 0.0576(15) Uani 1 1 d . . . . .
H50 H 0.590112 0.632613 0.482205 0.069 Uiso 1 1 calc R U . . .
C51 C 1.0797(15) -0.0600(10) 0.1661(5) 0.092(5) Uani 0.69(2) 1 d . . P . .
H51 H 1.066471 -0.130082 0.177746 0.110 Uiso 0.69(2) 1 calc R U P . .
C52 C 0.9897(9) 0.0392(10) 0.1382(4) 0.070(3) Uani 0.700(19) 1 d . . P . .
H52 H 0.910714 0.041400 0.128800 0.084 Uiso 0.700(19) 1 calc R U P . .
C53 C 1.0047(9) 0.1411(8) 0.1219(4) 0.059(3) Uani 0.673(18) 1 d . . P . .
H53 H 0.937180 0.213454 0.100445 0.071 Uiso 0.673(18) 1 calc R U P . .
C54 C 1.1154(10) 0.1400(9) 0.1360(4) 0.069(3) Uani 0.699(19) 1 d . . P . .
H54 H 1.123369 0.212757 0.125756 0.082 Uiso 0.699(19) 1 calc R U P . .
C55 C 1.2136(9) 0.0394(14) 0.1639(5) 0.092(5) Uani 0.72(2) 1 d . . P . .
H55 H 1.291953 0.038765 0.172966 0.110 Uiso 0.72(2) 1 calc R U P . .
C56 C 1.1967(17) -0.0660(13) 0.1793(5) 0.135(9) Uani 0.74(3) 1 d . . P . .
H56 H 1.264516 -0.140185 0.198599 0.163 Uiso 0.74(3) 1 calc R U P . .
Ge2 Ge 0.7210(5) 0.4334(4) 0.2179(2) 0.02995(13) Uani 0.1 1 d . . P A 2
Br2 Br 0.8458(6) 0.2794(7) 0.1786(3) 0.0609(17) Uani 0.1 1 d . . P A 2
C16A C 1.084(4) 0.222(3) 0.3508(13) 0.040 Uiso 0.1 1 d D U P A 2
H16D H 1.007634 0.255084 0.323659 0.040 Uiso 0.1 1 calc R U P A 2
H16E H 1.118864 0.134718 0.362900 0.040 Uiso 0.1 1 calc R U P A 2
H16F H 1.145782 0.246896 0.330909 0.040 Uiso 0.1 1 calc R U P A 2
C1A C 0.804(3) 0.475(3) 0.2760(13) 0.040 Uiso 0.1 1 d D U P A 2
C2A C 0.738(3) 0.416(3) 0.3028(13) 0.040 Uiso 0.1 1 d D U P A 2
C7A C 0.893(3) 0.512(3) 0.2984(10) 0.040 Uiso 0.1 1 d D U P A 2
H7AA H 0.975951 0.471833 0.284932 0.040 Uiso 0.1 1 calc R U P A 2
H7AB H 0.864030 0.598926 0.280370 0.040 Uiso 0.1 1 calc R U P A 2
C3A C 0.728(3) 0.363(2) 0.3658(12) 0.040 Uiso 0.1 1 d D U P A 2
H3AA H 0.716052 0.421692 0.387754 0.040 Uiso 0.1 1 calc R U P A 2
H3AB H 0.653965 0.345858 0.368532 0.040 Uiso 0.1 1 calc R U P A 2
N2A N 0.910(2) 0.4862(17) 0.3630(9) 0.040 Uiso 0.1 1 d D U P A 2
N1A N 0.842(2) 0.2526(15) 0.3931(12) 0.040 Uiso 0.1 1 d D U P A 2
C6A C 1.036(2) 0.3952(18) 0.3932(16) 0.040 Uiso 0.1 1 d D U P A 2
H6AA H 1.048660 0.408227 0.431351 0.040 Uiso 0.1 1 calc R U P A 2
H6AB H 1.100817 0.406628 0.368788 0.040 Uiso 0.1 1 calc R U P A 2
S2A S 0.83616(16) 0.59319(6) 0.39188(2) 0.0337(3) Uani 0.1 1 d D . P A 2
C4A C 0.940(2) 0.249(3) 0.4318(13) 0.040 Uiso 0.1 1 d D U P A 2
H4AA H 0.973292 0.171405 0.462614 0.040 Uiso 0.1 1 calc R U P A 2
H4AB H 0.899404 0.311299 0.451821 0.040 Uiso 0.1 1 calc R U P A 2
S1A S 0.8282(11) 0.1301(11) 0.3965(5) 0.0361(3) Uani 0.1 1 d D . P A 2
C5A C 1.053(2) 0.2661(19) 0.4045(12) 0.040 Uiso 0.1 1 d D U P A 2
O3A O 0.861(3) 0.550(3) 0.4544(7) 0.040 Uiso 0.1 1 d D U P A 2
O4A O 0.7106(17) 0.650(3) 0.3630(15) 0.040 Uiso 0.1 1 d D U P A 2
C17A C 0.90245(13) 0.69484(5) 0.36461(2) 0.040 Uiso 0.1 1 d DG U P A 2
C18A C 1.02129(14) 0.66872(7) 0.38838(4) 0.040 Uiso 0.1 1 d DG U P A 2
H18A H 1.066077 0.597019 0.418905 0.040 Uiso 0.1 1 calc R U P A 2
C19A C 1.07460(15) 0.74750(10) 0.36749(6) 0.040 Uiso 0.1 1 d DG U P A 2
H19A H 1.155820 0.729643 0.383731 0.040 Uiso 0.1 1 calc R U P A 2
C20A C 1.00907(17) 0.85240(10) 0.32282(5) 0.040 Uiso 0.1 1 d DG U P A 2
C21A C 0.89023(18) 0.87853(7) 0.29906(4) 0.040 Uiso 0.1 1 d DG U P A 2
H21A H 0.845443 0.950229 0.268532 0.040 Uiso 0.1 1 calc R U P A 2
C22A C 0.83692(15) 0.79975(6) 0.31995(2) 0.040 Uiso 0.1 1 d DG U P A 2
H22A H 0.755698 0.817607 0.303704 0.040 Uiso 0.1 1 calc R U P A 2
O1A O 0.952(2) 0.038(3) 0.4169(15) 0.040 Uiso 0.1 1 d D U P A 2
O2A O 0.768(3) 0.147(3) 0.3408(9) 0.040 Uiso 0.1 1 d D U P A 2
C8A C 0.7283(4) 0.12006(2) 0.45206(10) 0.040 Uiso 0.1 1 d D U P A 2
C15A C 1.168(3) 0.195(4) 0.4517(16) 0.040 Uiso 0.1 1 d D U P A 2
H15D H 1.199475 0.109680 0.455526 0.040 Uiso 0.1 1 calc R U P A 2
H15E H 1.143132 0.208497 0.489656 0.040 Uiso 0.1 1 calc R U P A 2
H15F H 1.234057 0.220670 0.440009 0.040 Uiso 0.1 1 calc R U P A 2
C9A C 0.6155(6) 0.11725(4) 0.43870(16) 0.040 Uiso 0.1 1 d D U P A 2
H9A H 0.589065 0.125299 0.399524 0.040 Uiso 0.1 1 calc R U P A 2
C13A C 0.7631(7) 0.10809(4) 0.50935(15) 0.040 Uiso 0.1 1 d D U P A 2
H13A H 0.839966 0.109948 0.518683 0.040 Uiso 0.1 1 calc R U P A 2
C10A C 0.5429(15) 0.10247(12) 0.4838(5) 0.040 Uiso 0.1 1 d D U P A 2
H10A H 0.466025 0.100589 0.474536 0.040 Uiso 0.1 1 calc R U P A 2
C12A C 0.6890(14) 0.09349(12) 0.5533(5) 0.040 Uiso 0.1 1 d D U P A 2
H12A H 0.715248 0.085427 0.592541 0.040 Uiso 0.1 1 calc R U P A 2
C11A C 0.5757(14) 0.09040(12) 0.5410(5) 0.040 Uiso 0.1 1 d D U P A 2
C23A C 1.0634(4) 0.94075(15) 0.29872(5) 0.040 Uiso 0.1 1 d D U P A 2
H23D H 1.122110 0.934951 0.329347 0.040 Uiso 0.1 1 calc R U P A 2
H23E H 0.995511 1.021507 0.286445 0.040 Uiso 0.1 1 calc R U P A 2
H23F H 1.107692 0.923003 0.264756 0.040 Uiso 0.1 1 calc R U P A 2
C14A C 0.4967(19) 0.07385(14) 0.5920(6) 0.040 Uiso 0.1 1 d D U P A 2
H14D H 0.533145 -0.009928 0.615548 0.040 Uiso 0.1 1 calc R U P A 2
H14E H 0.410733 0.097588 0.576043 0.040 Uiso 0.1 1 calc R U P A 2
H14F H 0.496041 0.123353 0.616943 0.040 Uiso 0.1 1 calc R U P A 2

loop_
_atom_site_aniso_label
_atom_site_aniso_U_11
_atom_site_aniso_U_22
_atom_site_aniso_U_33
_atom_site_aniso_U_23
_atom_site_aniso_U_13
_atom_site_aniso_U_12
Ge1 0.0272(2) 0.0294(2) 0.0324(3) -0.0025(2) -0.0034(2) -0.01509(19)
Br1 0.0590(4) 0.0424(3) 0.0529(4) -0.0121(3) 0.0022(3) -0.0097(3)
C1 0.027(2) 0.028(2) 0.034(3) 0.001(2) -0.003(2) -0.0123(19)
C2 0.022(2) 0.031(2) 0.037(3) -0.004(2) -0.005(2) -0.0113(19)
C3 0.026(2) 0.030(2) 0.036(3) -0.003(2) -0.001(2) -0.0157(18)
N1 0.0246(19) 0.0252(18) 0.037(2) 0.0008(16) -0.0046(17) -0.0126(15)
C4 0.035(3) 0.033(2) 0.033(3) -0.002(2) -0.006(2) -0.021(2)
C5 0.026(2) 0.028(2) 0.041(3) -0.004(2) -0.004(2) -0.0133(18)
C6 0.024(2) 0.032(2) 0.044(3) -0.004(2) -0.009(2) -0.0133(19)
N2 0.033(2) 0.033(2) 0.032(2) 0.0001(17) -0.0089(17) -0.0199(16)
C7 0.029(2) 0.032(2) 0.039(3) 0.000(2) -0.005(2) -0.018(2)
S1 0.0362(6) 0.0306(6) 0.0420(8) -0.0034(5) -0.0042(6) -0.0189(5)
O1 0.0365(19) 0.0304(17) 0.050(2) -0.0052(16) 0.0020(17) -0.0154(14)
O2 0.061(2) 0.043(2) 0.051(2) -0.0074(17) -0.015(2) -0.0303(17)
C8 0.028(2) 0.022(2) 0.064(4) -0.002(2) -0.001(2) -0.0115(19)
C9 0.032(3) 0.036(3) 0.090(5) 0.017(3) -0.010(3) -0.018(2)
C10 0.029(3) 0.042(3) 0.130(7) 0.010(4) 0.009(4) -0.015(3)
C11 0.050(4) 0.031(3) 0.112(6) -0.009(3) 0.044(4) -0.016(3)
C12 0.063(4) 0.034(3) 0.065(4) -0.003(3) 0.024(3) -0.021(3)
C13 0.040(3) 0.037(3) 0.055(3) -0.003(2) 0.008(3) -0.021(2)
C14 0.094(5) 0.057(4) 0.198(10) -0.020(5) 0.102(6) -0.035(4)
C15 0.036(3) 0.028(3) 0.052(3) -0.003(2) -0.009(2) -0.012(2)
C16 0.028(3) 0.036(3) 0.050(3) -0.011(2) 0.006(2) -0.016(2)
S2 0.0292(6) 0.0286(5) 0.0426(7) -0.0041(5) -0.0036(5) -0.0154(4)
O3 0.037(2) 0.0343(19) 0.045(2) -0.0053(15) 0.0010(17) -0.0199(15)
O4 0.0257(17) 0.0327(19) 0.053(2) -0.0047(16) -0.0055(16) -0.0126(14)
C17 0.036(3) 0.025(2) 0.042(3) -0.009(2) 0.002(2) -0.0132(19)
C18 0.036(3) 0.031(2) 0.038(3) -0.010(2) 0.000(2) -0.015(2)
C19 0.035(3) 0.040(3) 0.050(3) -0.019(2) 0.008(2) -0.022(2)
C20 0.046(3) 0.035(2) 0.042(3) -0.016(2) 0.011(2) -0.023(2)
C21 0.051(3) 0.028(2) 0.044(3) -0.004(2) 0.001(2) -0.019(2)
C22 0.037(3) 0.031(2) 0.048(3) -0.009(2) -0.003(2) -0.013(2)
C23 0.064(4) 0.049(3) 0.055(4) -0.017(3) 0.014(3) -0.037(3)
C24 0.030(2) 0.035(2) 0.041(3) -0.0006(19) -0.0061(19) -0.0172(18)
C25 0.033(2) 0.037(2) 0.041(3) -0.0042(19) -0.0025(19) -0.0212(18)
C26 0.033(2) 0.044(2) 0.045(3) 0.002(2) -0.006(2) -0.0270(19)
C27 0.030(2) 0.042(2) 0.044(3) -0.003(2) -0.0081(19) -0.0209(19)
C28 0.034(2) 0.039(2) 0.040(3) 0.005(2) -0.005(2) -0.0204(19)
C29 0.030(2) 0.039(2) 0.043(3) -0.001(2) -0.0041(19) -0.0227(18)
C30 0.041(3) 0.042(2) 0.053(3) 0.008(2) -0.012(2) -0.027(2)
Si1 0.0333(7) 0.0572(8) 0.0535(9) 0.0112(7) -0.0027(6) -0.0253(6)
C31 0.052(3) 0.056(3) 0.063(4) -0.007(3) 0.007(3) -0.023(3)
C32 0.041(3) 0.073(4) 0.057(3) 0.011(3) -0.003(2) -0.033(3)
C33 0.041(3) 0.081(4) 0.068(4) 0.010(3) -0.002(3) -0.026(3)
Si2 0.0593(9) 0.0467(8) 0.0756(11) 0.0002(7) -0.0161(8) -0.0346(7)
C34 0.120(6) 0.046(3) 0.117(6) 0.013(4) -0.044(5) -0.041(4)
C35 0.082(5) 0.087(5) 0.212(10) -0.021(6) -0.051(6) -0.052(4)
C36 0.128(7) 0.061(4) 0.140(7) -0.040(4) -0.038(5) -0.035(4)
C37 0.043(3) 0.058(3) 0.044(3) 0.004(2) -0.012(2) -0.029(2)
C38 0.056(4) 0.086(4) 0.070(4) 0.008(3) -0.025(3) -0.035(3)
C39 0.082(5) 0.163(8) 0.058(4) -0.037(5) 0.001(4) -0.057(5)
C40 0.070(4) 0.067(4) 0.098(5) 0.028(4) -0.047(4) -0.036(3)
C41 0.033(2) 0.043(2) 0.052(3) 0.008(2) -0.008(2) -0.0242(19)
Si3 0.0427(7) 0.0445(7) 0.0550(9) 0.0103(6) -0.0156(6) -0.0298(6)
C42 0.052(3) 0.041(3) 0.054(3) 0.004(2) -0.017(2) -0.022(2)
C43 0.057(3) 0.043(3) 0.062(4) 0.011(3) -0.019(3) -0.026(2)
C44 0.050(3) 0.068(3) 0.086(4) 0.005(3) -0.017(3) -0.043(3)
Si4 0.0371(7) 0.0592(9) 0.0612(10) 0.0056(7) 0.0017(7) -0.0250(6)
C45 0.061(4) 0.079(4) 0.070(4) -0.020(3) 0.008(3) -0.030(3)
C46 0.096(5) 0.070(4) 0.070(4) 0.013(4) 0.018(4) -0.028(4)
C47 0.041(3) 0.096(5) 0.099(5) -0.005(4) 0.007(3) -0.031(3)
C48 0.053(4) 0.053(3) 0.098(5) -0.020(3) -0.020(3) -0.014(3)
C49 0.095(5) 0.039(3) 0.058(4) 0.003(3) -0.013(3) -0.026(3)
C50 0.063(3) 0.048(3) 0.077(4) -0.021(3) 0.023(3) -0.037(2)
C51 0.143(13) 0.068(7) 0.058(7) -0.010(5) 0.006(7) -0.044(7)
C52 0.076(6) 0.097(7) 0.058(6) -0.033(5) 0.013(4) -0.049(5)
C53 0.059(6) 0.065(6) 0.048(5) -0.024(4) 0.008(4) -0.018(4)
C54 0.088(7) 0.090(6) 0.051(5) -0.024(4) 0.018(5) -0.058(5)
C55 0.047(6) 0.146(13) 0.066(7) -0.032(7) 0.010(5) -0.025(6)
C56 0.141(14) 0.098(10) 0.061(7) -0.012(6) -0.008(8) 0.043(9)
Ge2 0.0272(2) 0.0294(2) 0.0324(3) -0.0025(2) -0.0034(2) -0.01509(19)
Br2 0.046(3) 0.083(4) 0.042(3) -0.008(3) -0.011(3) -0.022(3)
S2A 0.0292(6) 0.0286(5) 0.0426(7) -0.0041(5) -0.0036(5) -0.0154(4)
S1A 0.0362(6) 0.0306(6) 0.0420(8) -0.0034(5) -0.0042(6) -0.0189(5)

loop_
_atom_type_symbol
_atom_type_description
_atom_type_scat_dispersion_real
_atom_type_scat_dispersion_imag
_atom_type_scat_source
C C 0.0033 0.0016 'International Tables Vol C Tables 4.2.6.8 and 6.1.1.4'
H H 0.0000 0.0000 'International Tables Vol C Tables 4.2.6.8 and 6.1.1.4'
Br Br -0.2901 2.4595 'International Tables Vol C Tables 4.2.6.8 and 6.1.1.4'
Ge Ge 0.1547 1.8001 'International Tables Vol C Tables 4.2.6.8 and 6.1.1.4'
N N 0.0061 0.0033 'International Tables Vol C Tables 4.2.6.8 and 6.1.1.4'
O O 0.0106 0.0060 'International Tables Vol C Tables 4.2.6.8 and 6.1.1.4'
S S 0.1246 0.1234 'International Tables Vol C Tables 4.2.6.8 and 6.1.1.4'
Si Si 0.0817 0.0704 'International Tables Vol C Tables 4.2.6.8 and 6.1.1.4'

loop_
_geom_angle_atom_site_label_1
_geom_angle_atom_site_label_2
_geom_angle_atom_site_label_3
_geom_angle
_geom_angle_site_symmetry_1
_geom_angle_site_symmetry_3
_geom_angle_publ_flag
C1 Ge1 Br1 113.68(15) . . y
C1 Ge1 C2 41.09(19) . . y
C1 Ge1 C24 130.43(19) . . y
C2 Ge1 Br1 115.65(14) . . y
C2 Ge1 C24 133.6(2) . . y
C24 Ge1 Br1 107.59(15) . . y
C2 C1 Ge1 69.7(3) . . ?
C2 C1 C7 134.3(5) . . ?
C7 C1 Ge1 154.9(4) . . ?
C1 C2 Ge1 69.3(3) . . ?
C1 C2 C3 135.2(4) . . ?
C3 C2 Ge1 154.3(4) . . ?
C2 C3 H3A 109.3 . . ?
C2 C3 H3B 109.3 . . ?
H3A C3 H3B 107.9 . . ?
N1 C3 C2 111.7(4) . . ?
N1 C3 H3A 109.3 . . ?
N1 C3 H3B 109.3 . . ?
C3 N1 S1 115.6(3) . . ?
C4 N1 C3 121.5(4) . . ?
C4 N1 S1 120.1(3) . . ?
N1 C4 H4A 108.0 . . ?
N1 C4 H4B 108.0 . . ?
N1 C4 C5 117.1(4) . . ?
H4A C4 H4B 107.3 . . ?
C5 C4 H4A 108.0 . . ?
C5 C4 H4B 108.0 . . ?
C6 C5 C4 111.9(4) . . ?
C6 C5 C15 103.8(4) . . ?
C15 C5 C4 107.1(4) . . ?
C16 C5 C4 112.0(4) . . ?
C16 C5 C6 112.7(4) . . ?
C16 C5 C15 108.7(4) . . ?
C5 C6 H6A 108.4 . . ?
C5 C6 H6B 108.4 . . ?
H6A C6 H6B 107.4 . . ?
N2 C6 C5 115.7(4) . . ?
N2 C6 H6A 108.4 . . ?
N2 C6 H6B 108.4 . . ?
C6 N2 S2 118.8(3) . . ?
C7 N2 C6 117.4(4) . . ?
C7 N2 S2 115.6(3) . . ?
C1 C7 H7A 109.2 . . ?
C1 C7 H7B 109.2 . . ?
N2 C7 C1 111.9(4) . . ?
N2 C7 H7A 109.2 . . ?
N2 C7 H7B 109.2 . . ?
H7A C7 H7B 107.9 . . ?
N1 S1 C8 106.5(2) . . ?
O1 S1 N1 107.1(2) . . ?
O1 S1 O2 121.1(2) . . ?
O1 S1 C8 107.3(2) . . ?
O2 S1 N1 107.0(2) . . ?
O2 S1 C8 106.9(3) . . ?
C9 C8 S1 119.1(5) . . ?
C13 C8 S1 120.2(4) . . ?
C13 C8 C9 120.6(5) . . ?
C8 C9 H9 120.8 . . ?
C10 C9 C8 118.4(6) . . ?
C10 C9 H9 120.8 . . ?
C9 C10 H10 118.8 . . ?
C11 C10 C9 122.5(6) . . ?
C11 C10 H10 118.8 . . ?
C10 C11 C12 117.8(6) . . ?
C10 C11 C14 123.8(7) . . ?
C12 C11 C14 118.3(8) . . ?
C11 C12 H12 119.4 . . ?
C13 C12 C11 121.3(6) . . ?
C13 C12 H12 119.4 . . ?
C8 C13 C12 119.4(5) . . ?
C8 C13 H13 120.3 . . ?
C12 C13 H13 120.3 . . ?
C11 C14 H14A 109.5 . . ?
C11 C14 H14B 109.5 . . ?
C11 C14 H14C 109.5 . . ?
H14A C14 H14B 109.5 . . ?
H14A C14 H14C 109.5 . . ?
H14B C14 H14C 109.5 . . ?
C5 C15 H15A 109.5 . . ?
C5 C15 H15B 109.5 . . ?
C5 C15 H15C 109.5 . . ?
H15A C15 H15B 109.5 . . ?
H15A C15 H15C 109.5 . . ?
H15B C15 H15C 109.5 . . ?
C5 C16 H16A 109.5 . . ?
C5 C16 H16B 109.5 . . ?
C5 C16 H16C 109.5 . . ?
H16A C16 H16B 109.5 . . ?
H16A C16 H16C 109.5 . . ?
H16B C16 H16C 109.5 . . ?
N2 S2 C17 106.7(2) . . ?
O3 S2 N2 107.3(2) . . ?
O3 S2 O4 120.4(2) . . ?
O3 S2 C17 109.0(2) . . ?
O4 S2 N2 105.7(2) . . ?
O4 S2 C17 107.0(2) . . ?
C18 C17 S2 119.6(3) . . ?
C22 C17 S2 119.6(4) . . ?
C22 C17 C18 120.7(4) . . ?
C17 C18 H18 120.5 . . ?
C19 C18 C17 119.0(4) . . ?
C19 C18 H18 120.5 . . ?
C18 C19 H19 119.1 . . ?
C18 C19 C20 121.7(5) . . ?
C20 C19 H19 119.1 . . ?
C19 C20 C23 121.0(5) . . ?
C21 C20 C19 118.1(4) . . ?
C21 C20 C23 120.9(5) . . ?
C20 C21 H21 119.1 . . ?
C20 C21 C22 121.8(5) . . ?
C22 C21 H21 119.1 . . ?
C17 C22 C21 118.6(5) . . ?
C17 C22 H22 120.7 . . ?
C21 C22 H22 120.7 . . ?
C20 C23 H23A 109.5 . . ?
C20 C23 H23B 109.5 . . ?
C20 C23 H23C 109.5 . . ?
H23A C23 H23B 109.5 . . ?
H23A C23 H23C 109.5 . . ?
H23B C23 H23C 109.5 . . ?
C25 C24 Ge1 118.4(3) . . ?
C25 C24 Ge2 119.6(4) . . ?
C29 C24 Ge1 120.6(3) . . ?
C29 C24 C25 120.9(4) . . ?
C29 C24 Ge2 114.0(3) . . ?
C24 C25 C26 117.9(4) . . ?
C24 C25 C30 122.8(4) . . ?
C26 C25 C30 119.3(4) . . ?
C25 C26 H26 118.6 . . ?
C27 C26 C25 122.7(4) . . ?
C27 C26 H26 118.6 . . ?
C26 C27 C28 117.6(4) . . ?
C26 C27 C37 122.6(4) . . ?
C28 C27 C37 119.7(4) . . ?
C27 C28 H28 118.9 . . ?
C29 C28 C27 122.3(4) . . ?
C29 C28 H28 118.9 . . ?
C24 C29 C41 122.8(4) . . ?
C28 C29 C24 118.6(4) . . ?
C28 C29 C41 118.6(4) . . ?
C25 C30 H30 103.5 . . ?
C25 C30 Si1 110.5(3) . . ?
C25 C30 Si2 113.4(4) . . ?
Si1 C30 H30 103.5 . . ?
Si1 C30 Si2 120.2(3) . . ?
Si2 C30 H30 103.5 . . ?
C31 Si1 C30 108.1(2) . . ?
C31 Si1 C32 109.2(3) . . ?
C31 Si1 C33 108.1(3) . . ?
C32 Si1 C30 108.5(3) . . ?
C32 Si1 C33 109.0(3) . . ?
C33 Si1 C30 114.0(3) . . ?
Si1 C31 H31A 109.5 . . ?
Si1 C31 H31B 109.5 . . ?
Si1 C31 H31C 109.5 . . ?
H31A C31 H31B 109.5 . . ?
H31A C31 H31C 109.5 . . ?
H31B C31 H31C 109.5 . . ?
Si1 C32 H32A 109.5 . . ?
Si1 C32 H32B 109.5 . . ?
Si1 C32 H32C 109.5 . . ?
H32A C32 H32B 109.5 . . ?
H32A C32 H32C 109.5 . . ?
H32B C32 H32C 109.5 . . ?
Si1 C33 H33A 109.5 . . ?
Si1 C33 H33B 109.5 . . ?
Si1 C33 H33C 109.5 . . ?
H33A C33 H33B 109.5 . . ?
H33A C33 H33C 109.5 . . ?
H33B C33 H33C 109.5 . . ?
C34 Si2 C30 107.7(3) . . ?
C34 Si2 C35 108.5(4) . . ?
C35 Si2 C30 114.0(3) . . ?
C36 Si2 C30 109.7(3) . . ?
C36 Si2 C34 110.2(4) . . ?
C36 Si2 C35 106.8(5) . . ?
Si2 C34 H34A 109.5 . . ?
Si2 C34 H34B 109.5 . . ?
Si2 C34 H34C 109.5 . . ?
H34A C34 H34B 109.5 . . ?
H34A C34 H34C 109.5 . . ?
H34B C34 H34C 109.5 . . ?
Si2 C35 H35A 109.5 . . ?
Si2 C35 H35B 109.5 . . ?
Si2 C35 H35C 109.5 . . ?
H35A C35 H35B 109.5 . . ?
H35A C35 H35C 109.5 . . ?
H35B C35 H35C 109.5 . . ?
Si2 C36 H36A 109.5 . . ?
Si2 C36 H36B 109.5 . . ?
Si2 C36 H36C 109.5 . . ?
H36A C36 H36B 109.5 . . ?
H36A C36 H36C 109.5 . . ?
H36B C36 H36C 109.5 . . ?
C27 C37 C39 105.8(5) . . ?
C38 C37 C27 113.1(4) . . ?
C38 C37 C39 107.6(5) . . ?
C38 C37 C40 113.3(5) . . ?
C40 C37 C27 111.3(4) . . ?
C40 C37 C39 105.0(6) . . ?
C37 C38 H38A 109.5 . . ?
C37 C38 H38B 109.5 . . ?
C37 C38 H38C 109.5 . . ?
H38A C38 H38B 109.5 . . ?
H38A C38 H38C 109.5 . . ?
H38B C38 H38C 109.5 . . ?
C37 C39 H39A 109.5 . . ?
C37 C39 H39B 109.5 . . ?
C37 C39 H39C 109.5 . . ?
H39A C39 H39B 109.5 . . ?
H39A C39 H39C 109.5 . . ?
H39B C39 H39C 109.5 . . ?
C37 C40 H40A 109.5 . . ?
C37 C40 H40B 109.5 . . ?
C37 C40 H40C 109.5 . . ?
H40A C40 H40B 109.5 . . ?
H40A C40 H40C 109.5 . . ?
H40B C40 H40C 109.5 . . ?
C29 C41 H41 103.4 . . ?
C29 C41 Si3 110.8(3) . . ?
C29 C41 Si4 113.4(4) . . ?
Si3 C41 H41 103.4 . . ?
Si4 C41 H41 103.4 . . ?
Si4 C41 Si3 120.2(2) . . ?
C42 Si3 C41 108.4(2) . . ?
C42 Si3 C43 107.0(3) . . ?
C42 Si3 C44 110.1(3) . . ?
C43 Si3 C41 113.6(3) . . ?
C43 Si3 C44 108.7(3) . . ?
C44 Si3 C41 109.0(3) . . ?
Si3 C42 H42A 109.5 . . ?
Si3 C42 H42B 109.5 . . ?
Si3 C42 H42C 109.5 . . ?
H42A C42 H42B 109.5 . . ?
H42A C42 H42C 109.5 . . ?
H42B C42 H42C 109.5 . . ?
Si3 C43 H43A 109.5 . . ?
Si3 C43 H43B 109.5 . . ?
Si3 C43 H43C 109.5 . . ?
H43A C43 H43B 109.5 . . ?
H43A C43 H43C 109.5 . . ?
H43B C43 H43C 109.5 . . ?
Si3 C44 H44A 109.5 . . ?
Si3 C44 H44B 109.5 . . ?
Si3 C44 H44C 109.5 . . ?
H44A C44 H44B 109.5 . . ?
H44A C44 H44C 109.5 . . ?
H44B C44 H44C 109.5 . . ?
C45 Si4 C41 109.7(3) . . ?
C45 Si4 C46 107.9(4) . . ?
C45 Si4 C47 108.5(3) . . ?
C46 Si4 C41 113.9(3) . . ?
C46 Si4 C47 109.2(3) . . ?
C47 Si4 C41 107.6(3) . . ?
Si4 C45 H45A 109.5 . . ?
Si4 C45 H45B 109.5 . . ?
Si4 C45 H45C 109.5 . . ?
H45A C45 H45B 109.5 . . ?
H45A C45 H45C 109.5 . . ?
H45B C45 H45C 109.5 . . ?
Si4 C46 H46A 109.5 . . ?
Si4 C46 H46B 109.5 . . ?
Si4 C46 H46C 109.5 . . ?
H46A C46 H46B 109.5 . . ?
H46A C46 H46C 109.5 . . ?
H46B C46 H46C 109.5 . . ?
Si4 C47 H47A 109.5 . . ?
Si4 C47 H47B 109.5 . . ?
Si4 C47 H47C 109.5 . . ?
H47A C47 H47B 109.5 . . ?
H47A C47 H47C 109.5 . . ?
H47B C47 H47C 109.5 . . ?
C49 C48 H48 120.0 . . ?
C49 C48 C50 119.9(6) . 2_666 ?
C50 C48 H48 120.0 2_666 . ?
C48 C49 H49 119.7 . . ?
C50 C49 C48 120.6(5) . . ?
C50 C49 H49 119.7 . . ?
C48 C50 H50 120.3 2_666 . ?
C49 C50 C48 119.5(5) . 2_666 ?
C49 C50 H50 120.3 . . ?
C52 C51 H51 119.8 . . ?
C52 C51 C56 120.4(12) . . ?
C56 C51 H51 119.8 . . ?
C51 C52 H52 119.4 . . ?
C51 C52 C53 121.3(11) . . ?
C53 C52 H52 119.4 . . ?
C52 C53 H53 119.9 . . ?
C54 C53 C52 120.2(9) . . ?
C54 C53 H53 119.9 . . ?
C53 C54 H54 119.2 . . ?
C55 C54 C53 121.6(11) . . ?
C55 C54 H54 119.2 . . ?
C54 C55 H55 121.4 . . ?
C54 C55 C56 117.3(11) . . ?
C56 C55 H55 121.4 . . ?
C51 C56 C55 119.2(10) . . ?
C51 C56 H56 120.4 . . ?
C55 C56 H56 120.4 . . ?
C24 Ge2 Br2 124.9(3) . . y
C24 Ge2 C1A 112.3(10) . . y
C24 Ge2 C2A 110.6(11) . . y
C1A Ge2 Br2 118.7(10) . . y
C2A Ge2 Br2 121.6(11) . . y
C2A Ge2 C1A 39.4(7) . . y
H16D C16A H16E 109.5 . . ?
H16D C16A H16F 109.5 . . ?
H16E C16A H16F 109.5 . . ?
C5A C16A H16D 109.5 . . ?
C5A C16A H16E 109.5 . . ?
C5A C16A H16F 109.5 . . ?
C2A C1A Ge2 68.7(16) . . ?
C2A C1A C7A 133(2) . . ?
C7A C1A Ge2 157(2) . . ?
C1A C2A Ge2 71.9(17) . . ?
C1A C2A C3A 133(3) . . ?
C3A C2A Ge2 154(3) . . ?
C1A C7A H7AA 108.5 . . ?
C1A C7A H7AB 108.5 . . ?
H7AA C7A H7AB 107.5 . . ?
N2A C7A C1A 115(2) . . ?
N2A C7A H7AA 108.5 . . ?
N2A C7A H7AB 108.5 . . ?
C2A C3A H3AA 109.3 . . ?
C2A C3A H3AB 109.3 . . ?
H3AA C3A H3AB 108.0 . . ?
N1A C3A C2A 111(2) . . ?
N1A C3A H3AA 109.3 . . ?
N1A C3A H3AB 109.3 . . ?
C7A N2A C6A 116(2) . . ?
C7A N2A S2A 118.5(17) . . ?
C6A N2A S2A 116.7(17) . . ?
C3A N1A S1A 114.5(18) . . ?
C4A N1A C3A 122(2) . . ?
C4A N1A S1A 120.0(16) . . ?
N2A C6A H6AA 108.8 . . ?
N2A C6A H6AB 108.8 . . ?
N2A C6A C5A 113.7(19) . . ?
H6AA C6A H6AB 107.7 . . ?
C5A C6A H6AA 108.8 . . ?
C5A C6A H6AB 108.8 . . ?
N2A S2A C17A 103.9(11) . . ?
O3A S2A N2A 110.3(15) . . ?
O3A S2A O4A 121.6(19) . . ?
O3A S2A C17A 109.2(16) . . ?
O4A S2A N2A 104.4(15) . . ?
O4A S2A C17A 106.0(14) . . ?
N1A C4A H4AA 107.6 . . ?
N1A C4A H4AB 107.6 . . ?
N1A C4A C5A 119(2) . . ?
H4AA C4A H4AB 107.0 . . ?
C5A C4A H4AA 107.6 . . ?
C5A C4A H4AB 107.6 . . ?
N1A S1A C8A 104.3(12) . . ?
O1A S1A N1A 104.3(17) . . ?
O1A S1A C8A 109.4(15) . . ?
O2A S1A N1A 107.2(15) . . ?
O2A S1A O1A 120.4(19) . . ?
O2A S1A C8A 109.9(14) . . ?
C16A C5A C6A 113(2) . . ?
C16A C5A C4A 112(2) . . ?
C16A C5A C15A 109(2) . . ?
C6A C5A C4A 111.3(19) . . ?
C6A C5A C15A 103(2) . . ?
C15A C5A C4A 108(2) . . ?
C18A C17A S2A 119.29(6) . . ?
C18A C17A C22A 120.0 . . ?
C22A C17A S2A 120.71(6) . . ?
C17A C18A H18A 120.0 . . ?
C19A C18A C17A 120.0 . . ?
C19A C18A H18A 120.0 . . ?
C18A C19A H19A 120.0 . . ?
C18A C19A C20A 120.0 . . ?
C20A C19A H19A 120.0 . . ?
C19A C20A C21A 120.0 . . ?
C19A C20A C23A 121.83(16) . . ?
C21A C20A C23A 118.17(16) . . ?
C20A C21A H21A 120.0 . . ?
C22A C21A C20A 120.0 . . ?
C22A C21A H21A 120.0 . . ?
C17A C22A H22A 120.0 . . ?
C21A C22A C17A 120.0 . . ?
C21A C22A H22A 120.0 . . ?
C9A C8A S1A 119.8(5) . . ?
C13A C8A S1A 121.1(6) . . ?
C13A C8A C9A 119.0(4) . . ?
C5A C15A H15D 109.5 . . ?
C5A C15A H15E 109.5 . . ?
C5A C15A H15F 109.5 . . ?
H15D C15A H15E 109.5 . . ?
H15D C15A H15F 109.5 . . ?
H15E C15A H15F 109.5 . . ?
C8A C9A H9A 120.8 . . ?
C10A C9A C8A 118.4(8) . . ?
C10A C9A H9A 120.8 . . ?
C8A C13A H13A 119.3 . . ?
C12A C13A C8A 121.3(9) . . ?
C12A C13A H13A 119.3 . . ?
C9A C10A H10A 118.2 . . ?
C11A C10A C9A 123.6(14) . . ?
C11A C10A H10A 118.2 . . ?
C13A C12A H12A 119.7 . . ?
C13A C12A C11A 120.7(11) . . ?
C11A C12A H12A 119.7 . . ?
C10A C11A C12A 117.0(12) . . ?
C10A C11A C14A 124.6(14) . . ?
C12A C11A C14A 118.4(12) . . ?
C20A C23A H23D 109.5 . . ?
C20A C23A H23E 109.5 . . ?
C20A C23A H23F 109.5 . . ?
H23D C23A H23E 109.5 . . ?
H23D C23A H23F 109.5 . . ?
H23E C23A H23F 109.5 . . ?
C11A C14A H14D 109.5 . . ?
C11A C14A H14E 109.5 . . ?
C11A C14A H14F 109.5 . . ?
H14D C14A H14E 109.5 . . ?
H14D C14A H14F 109.5 . . ?
H14E C14A H14F 109.5 . . ?

loop_
_geom_bond_atom_site_label_1
_geom_bond_atom_site_label_2
_geom_bond_distance
_geom_bond_site_symmetry_2
_geom_bond_publ_flag
Ge1 Br1 2.3207(9) . y
Ge1 C1 1.901(5) . y
Ge1 C2 1.906(5) . y
Ge1 C24 1.939(4) . y
C1 C2 1.336(6) . ?
C1 C7 1.488(6) . ?
C2 C3 1.496(7) . ?
C3 H3A 0.9900 . ?
C3 H3B 0.9900 . ?
C3 N1 1.477(5) . ?
N1 C4 1.477(6) . ?
N1 S1 1.627(4) . ?
C4 H4A 0.9900 . ?
C4 H4B 0.9900 . ?
C4 C5 1.554(7) . ?
C5 C6 1.539(6) . ?
C5 C15 1.545(6) . ?
C5 C16 1.519(7) . ?
C6 H6A 0.9900 . ?
C6 H6B 0.9900 . ?
C6 N2 1.485(5) . ?
N2 C7 1.480(6) . ?
N2 S2 1.622(4) . ?
C7 H7A 0.9900 . ?
C7 H7B 0.9900 . ?
S1 O1 1.429(3) . ?
S1 O2 1.433(4) . ?
S1 C8 1.773(5) . ?
C8 C9 1.389(7) . ?
C8 C13 1.377(7) . ?
C9 H9 0.9500 . ?
C9 C10 1.380(9) . ?
C10 H10 0.9500 . ?
C10 C11 1.370(10) . ?
C11 C12 1.391(9) . ?
C11 C14 1.538(9) . ?
C12 H12 0.9500 . ?
C12 C13 1.378(7) . ?
C13 H13 0.9500 . ?
C14 H14A 0.9800 . ?
C14 H14B 0.9800 . ?
C14 H14C 0.9800 . ?
C15 H15A 0.9800 . ?
C15 H15B 0.9800 . ?
C15 H15C 0.9800 . ?
C16 H16A 0.9800 . ?
C16 H16B 0.9800 . ?
C16 H16C 0.9800 . ?
S2 O3 1.430(4) . ?
S2 O4 1.436(3) . ?
S2 C17 1.763(5) . ?
C17 C18 1.389(6) . ?
C17 C22 1.379(6) . ?
C18 H18 0.9500 . ?
C18 C19 1.379(6) . ?
C19 H19 0.9500 . ?
C19 C20 1.385(7) . ?
C20 C21 1.374(7) . ?
C20 C23 1.509(7) . ?
C21 H21 0.9500 . ?
C21 C22 1.398(7) . ?
C22 H22 0.9500 . ?
C23 H23A 0.9800 . ?
C23 H23B 0.9800 . ?
C23 H23C 0.9800 . ?
C24 C25 1.409(6) . ?
C24 C29 1.405(6) . ?
C24 Ge2 1.948(6) . y
C25 C26 1.410(6) . ?
C25 C30 1.518(6) . ?
C26 H26 0.9500 . ?
C26 C27 1.386(6) . ?
C27 C28 1.400(6) . ?
C27 C37 1.540(6) . ?
C28 H28 0.9500 . ?
C28 C29 1.398(6) . ?
C29 C41 1.517(6) . ?
C30 H30 1.0000 . ?
C30 Si1 1.884(6) . ?
C30 Si2 1.892(5) . ?
Si1 C31 1.861(6) . ?
Si1 C32 1.867(5) . ?
Si1 C33 1.873(6) . ?
C31 H31A 0.9800 . ?
C31 H31B 0.9800 . ?
C31 H31C 0.9800 . ?
C32 H32A 0.9800 . ?
C32 H32B 0.9800 . ?
C32 H32C 0.9800 . ?
C33 H33A 0.9800 . ?
C33 H33B 0.9800 . ?
C33 H33C 0.9800 . ?
Si2 C34 1.844(6) . ?
Si2 C35 1.868(7) . ?
Si2 C36 1.801(10) . ?
C34 H34A 0.9800 . ?
C34 H34B 0.9800 . ?
C34 H34C 0.9800 . ?
C35 H35A 0.9800 . ?
C35 H35B 0.9800 . ?
C35 H35C 0.9800 . ?
C36 H36A 0.9800 . ?
C36 H36B 0.9800 . ?
C36 H36C 0.9800 . ?
C37 C38 1.470(8) . ?
C37 C39 1.574(9) . ?
C37 C40 1.492(8) . ?
C38 H38A 0.9800 . ?
C38 H38B 0.9800 . ?
C38 H38C 0.9800 . ?
C39 H39A 0.9800 . ?
C39 H39B 0.9800 . ?
C39 H39C 0.9800 . ?
C40 H40A 0.9800 . ?
C40 H40B 0.9800 . ?
C40 H40C 0.9800 . ?
C41 H41 1.0000 . ?
C41 Si3 1.893(5) . ?
C41 Si4 1.891(6) . ?
Si3 C42 1.865(6) . ?
Si3 C43 1.870(5) . ?
Si3 C44 1.872(5) . ?
C42 H42A 0.9800 . ?
C42 H42B 0.9800 . ?
C42 H42C 0.9800 . ?
C43 H43A 0.9800 . ?
C43 H43B 0.9800 . ?
C43 H43C 0.9800 . ?
C44 H44A 0.9800 . ?
C44 H44B 0.9800 . ?
C44 H44C 0.9800 . ?
Si4 C45 1.863(7) . ?
Si4 C46 1.870(6) . ?
Si4 C47 1.871(6) . ?
C45 H45A 0.9800 . ?
C45 H45B 0.9800 . ?
C45 H45C 0.9800 . ?
C46 H46A 0.9800 . ?
C46 H46B 0.9800 . ?
C46 H46C 0.9800 . ?
C47 H47A 0.9800 . ?
C47 H47B 0.9800 . ?
C47 H47C 0.9800 . ?
C48 H48 0.9500 . ?
C48 C49 1.365(9) . ?
C48 C50 1.366(8) 2_666 ?
C49 H49 0.9500 . ?
C49 C50 1.353(9) . ?
C50 H50 0.9500 . ?
C51 H51 0.9500 . ?
C51 C52 1.279(16) . ?
C51 C56 1.39(2) . ?
C52 H52 0.9500 . ?
C52 C53 1.354(13) . ?
C53 H53 0.9500 . ?
C53 C54 1.349(13) . ?
C54 H54 0.9500 . ?
C54 C55 1.332(15) . ?
C55 H55 0.9500 . ?
C55 C56 1.41(2) . ?
C56 H56 0.9500 . ?
Ge2 Br2 2.348(10) . y
Ge2 C1A 2.01(3) . y
Ge2 C2A 1.97(3) . y
C16A H16D 0.9800 . ?
C16A H16E 0.9800 . ?
C16A H16F 0.9800 . ?
C16A C5A 1.514(19) . ?
C1A C2A 1.342(19) . ?
C1A C7A 1.488(19) . ?
C2A C3A 1.49(2) . ?
C7A H7AA 0.9900 . ?
C7A H7AB 0.9900 . ?
C7A N2A 1.477(18) . ?
C3A H3AA 0.9900 . ?
C3A H3AB 0.9900 . ?
C3A N1A 1.480(18) . ?
N2A C6A 1.491(18) . ?
N2A S2A 1.620(15) . ?
N1A C4A 1.472(18) . ?
N1A S1A 1.637(16) . ?
C6A H6AA 0.9900 . ?
C6A H6AB 0.9900 . ?
C6A C5A 1.539(18) . ?
S2A O3A 1.424(15) . ?
S2A O4A 1.436(16) . ?
S2A C17A 1.773(2) . ?
C4A H4AA 0.9900 . ?
C4A H4AB 0.9900 . ?
C4A C5A 1.548(18) . ?
S1A O1A 1.431(16) . ?
S1A O2A 1.430(16) . ?
S1A C8A 1.769(12) . ?
C5A C15A 1.546(18) . ?
C17A C18A 1.3900 . ?
C17A C22A 1.3900 . ?
C18A H18A 0.9500 . ?
C18A C19A 1.3900 . ?
C19A H19A 0.9500 . ?
C19A C20A 1.3900 . ?
C20A C21A 1.3900 . ?
C20A C23A 1.513(4) . ?
C21A H21A 0.9500 . ?
C21A C22A 1.3900 . ?
C22A H22A 0.9500 . ?
C8A C9A 1.393(9) . ?
C8A C13A 1.376(5) . ?
C15A H15D 0.9800 . ?
C15A H15E 0.9800 . ?
C15A H15F 0.9800 . ?
C9A H9A 0.9500 . ?
C9A C10A 1.381(12) . ?
C13A H13A 0.9500 . ?
C13A C12A 1.375(12) . ?
C10A H10A 0.9500 . ?
C10A C11A 1.368(14) . ?
C12A H12A 0.9500 . ?
C12A C11A 1.394(17) . ?
C11A C14A 1.538(15) . ?
C23A H23D 0.9800 . ?
C23A H23E 0.9800 . ?
C23A H23F 0.9800 . ?
C14A H14D 0.9800 . ?
C14A H14E 0.9800 . ?
C14A H14F 0.9800 . ?

loop_
_geom_torsion_atom_site_label_1
_geom_torsion_atom_site_label_2
_geom_torsion_atom_site_label_3
_geom_torsion_atom_site_label_4
_geom_torsion
_geom_torsion_site_symmetry_1
_geom_torsion_site_symmetry_2
_geom_torsion_site_symmetry_3
_geom_torsion_site_symmetry_4
_geom_torsion_publ_flag
Ge1 C1 C2 C3 170.4(6) . . . . ?
Ge1 C1 C7 N2 -165.5(7) . . . . ?
Ge1 C2 C3 N1 85.2(8) . . . . ?
Ge1 C24 C25 C26 -177.7(4) . . . . ?
Ge1 C24 C25 C30 3.5(7) . . . . ?
Ge1 C24 C29 C28 177.5(4) . . . . ?
Ge1 C24 C29 C41 -0.4(7) . . . . ?
C1 C2 C3 N1 -73.7(7) . . . . ?
C2 C1 C7 N2 -5.5(8) . . . . ?
C2 C3 N1 C4 102.4(5) . . . . ?
C2 C3 N1 S1 -96.7(4) . . . . ?
C3 N1 C4 C5 -91.7(5) . . . . ?
C3 N1 S1 O1 172.3(3) . . . . ?
C3 N1 S1 O2 41.0(4) . . . . ?
C3 N1 S1 C8 -73.1(4) . . . . ?
N1 C4 C5 C6 97.1(5) . . . . ?
N1 C4 C5 C15 -149.7(4) . . . . ?
N1 C4 C5 C16 -30.5(6) . . . . ?
N1 S1 C8 C9 113.8(4) . . . . ?
N1 S1 C8 C13 -68.1(4) . . . . ?
C4 N1 S1 O1 -26.5(4) . . . . ?
C4 N1 S1 O2 -157.8(4) . . . . ?
C4 N1 S1 C8 88.1(4) . . . . ?
C4 C5 C6 N2 -51.2(6) . . . . ?
C5 C6 N2 C7 -80.2(5) . . . . ?
C5 C6 N2 S2 132.6(4) . . . . ?
C6 N2 C7 C1 112.2(5) . . . . ?
C6 N2 S2 O3 -36.0(4) . . . . ?
C6 N2 S2 O4 -165.5(4) . . . . ?
C6 N2 S2 C17 80.7(4) . . . . ?
N2 S2 C17 C18 -74.3(4) . . . . ?
N2 S2 C17 C22 105.4(4) . . . . ?
C7 C1 C2 Ge1 -171.1(6) . . . . ?
C7 C1 C2 C3 -0.7(10) . . . . ?
C7 N2 S2 O3 176.3(3) . . . . ?
C7 N2 S2 O4 46.7(4) . . . . ?
C7 N2 S2 C17 -67.1(4) . . . . ?
S1 N1 C4 C5 108.2(4) . . . . ?
S1 C8 C9 C10 178.9(5) . . . . ?
S1 C8 C13 C12 -178.3(4) . . . . ?
O1 S1 C8 C9 -131.7(4) . . . . ?
O1 S1 C8 C13 46.4(5) . . . . ?
O2 S1 C8 C9 -0.4(5) . . . . ?
O2 S1 C8 C13 177.7(4) . . . . ?
C8 C9 C10 C11 -1.2(10) . . . . ?
C9 C8 C13 C12 -0.3(8) . . . . ?
C9 C10 C11 C12 0.9(10) . . . . ?
C9 C10 C11 C14 -177.7(6) . . . . ?
C10 C11 C12 C13 -0.3(9) . . . . ?
C11 C12 C13 C8 0.0(8) . . . . ?
C13 C8 C9 C10 0.9(8) . . . . ?
C14 C11 C12 C13 178.4(6) . . . . ?
C15 C5 C6 N2 -166.4(4) . . . . ?
C16 C5 C6 N2 76.1(5) . . . . ?
S2 N2 C7 C1 -99.6(4) . . . . ?
S2 C17 C18 C19 178.3(4) . . . . ?
S2 C17 C22 C21 -179.1(4) . . . . ?
O3 S2 C17 C18 41.3(5) . . . . ?
O3 S2 C17 C22 -139.1(4) . . . . ?
O4 S2 C17 C18 172.9(4) . . . . ?
O4 S2 C17 C22 -7.4(5) . . . . ?
C17 C18 C19 C20 0.5(8) . . . . ?
C18 C17 C22 C21 0.5(8) . . . . ?
C18 C19 C20 C21 1.2(8) . . . . ?
C18 C19 C20 C23 178.7(5) . . . . ?
C19 C20 C21 C22 -2.1(8) . . . . ?
C20 C21 C22 C17 1.3(8) . . . . ?
C22 C17 C18 C19 -1.4(8) . . . . ?
C23 C20 C21 C22 -179.6(5) . . . . ?
C24 C25 C26 C27 0.7(8) . . . . ?
C24 C25 C30 Si1 105.1(5) . . . . ?
C24 C25 C30 Si2 -116.6(5) . . . . ?
C24 C29 C41 Si3 -109.1(5) . . . . ?
C24 C29 C41 Si4 112.3(5) . . . . ?
C25 C24 C29 C28 0.7(7) . . . . ?
C25 C24 C29 C41 -177.2(5) . . . . ?
C25 C26 C27 C28 -0.3(8) . . . . ?
C25 C26 C27 C37 176.6(5) . . . . ?
C25 C30 Si1 C31 -47.1(4) . . . . ?
C25 C30 Si1 C32 -165.4(3) . . . . ?
C25 C30 Si1 C33 73.0(4) . . . . ?
C25 C30 Si2 C34 144.3(4) . . . . ?
C25 C30 Si2 C35 -95.3(5) . . . . ?
C25 C30 Si2 C36 24.4(5) . . . . ?
C26 C25 C30 Si1 -73.6(5) . . . . ?
C26 C25 C30 Si2 64.7(5) . . . . ?
C26 C27 C28 C29 0.1(8) . . . . ?
C26 C27 C37 C38 7.3(8) . . . . ?
C26 C27 C37 C39 -110.2(6) . . . . ?
C26 C27 C37 C40 136.3(6) . . . . ?
C27 C28 C29 C24 -0.3(8) . . . . ?
C27 C28 C29 C41 177.7(5) . . . . ?
C28 C27 C37 C38 -175.8(5) . . . . ?
C28 C27 C37 C39 66.7(7) . . . . ?
C28 C27 C37 C40 -46.8(7) . . . . ?
C28 C29 C41 Si3 73.0(5) . . . . ?
C28 C29 C41 Si4 -65.6(5) . . . . ?
C29 C24 C25 C26 -0.8(7) . . . . ?
C29 C24 C25 C30 -179.6(5) . . . . ?
C29 C41 Si3 C42 49.3(4) . . . . ?
C29 C41 Si3 C43 -69.5(4) . . . . ?
C29 C41 Si3 C44 169.1(4) . . . . ?
C29 C41 Si4 C45 -23.0(4) . . . . ?
C29 C41 Si4 C46 98.0(4) . . . . ?
C29 C41 Si4 C47 -140.8(4) . . . . ?
C30 C25 C26 C27 179.5(5) . . . . ?
Si1 C30 Si2 C34 -81.8(4) . . . . ?
Si1 C30 Si2 C35 38.6(5) . . . . ?
Si1 C30 Si2 C36 158.3(3) . . . . ?
Si2 C30 Si1 C31 177.8(3) . . . . ?
Si2 C30 Si1 C32 59.5(3) . . . . ?
Si2 C30 Si1 C33 -62.1(4) . . . . ?
C37 C27 C28 C29 -176.9(5) . . . . ?
Si3 C41 Si4 C45 -157.4(3) . . . . ?
Si3 C41 Si4 C46 -36.4(4) . . . . ?
Si3 C41 Si4 C47 84.8(4) . . . . ?
Si4 C41 Si3 C42 -175.2(3) . . . . ?
Si4 C41 Si3 C43 66.0(4) . . . . ?
Si4 C41 Si3 C44 -55.4(4) . . . . ?
C48 C49 C50 C48 0.3(11) . . . 2_666 ?
C50 C48 C49 C50 -0.3(11) 2_666 . . . ?
C51 C52 C53 C54 -1.4(14) . . . . ?
C52 C51 C56 C55 2.6(18) . . . . ?
C52 C53 C54 C55 2.8(14) . . . . ?
C53 C54 C55 C56 -1.4(15) . . . . ?
C54 C55 C56 C51 -1.2(17) . . . . ?
C56 C51 C52 C53 -1.2(17) . . . . ?
Ge2 C24 C25 C26 -153.3(4) . . . . ?
Ge2 C24 C25 C30 28.0(7) . . . . ?
Ge2 C24 C29 C28 154.6(4) . . . . ?
Ge2 C24 C29 C41 -23.3(6) . . . . ?
Ge2 C1A C2A C3A 171(4) . . . . ?
Ge2 C1A C7A N2A -162(5) . . . . ?
Ge2 C2A C3A N1A 86(6) . . . . ?
C1A C2A C3A N1A -74(5) . . . . ?
C1A C7A N2A C6A 113(3) . . . . ?
C1A C7A N2A S2A -100(3) . . . . ?
C2A C1A C7A N2A -4(6) . . . . ?
C2A C3A N1A C4A 102(3) . . . . ?
C2A C3A N1A S1A -99(3) . . . . ?
C7A C1A C2A Ge2 -171(4) . . . . ?
C7A C1A C2A C3A 0(7) . . . . ?
C7A N2A C6A C5A -82(3) . . . . ?
C7A N2A S2A O3A 178(3) . . . . ?
C7A N2A S2A O4A 46(3) . . . . ?
C7A N2A S2A C17A -65(2) . . . . ?
C3A N1A C4A C5A -93(3) . . . . ?
C3A N1A S1A O1A 173(2) . . . . ?
C3A N1A S1A O2A 44(3) . . . . ?
C3A N1A S1A C8A -72(2) . . . . ?
N2A C6A C5A C16A 80(3) . . . . ?
N2A C6A C5A C4A -47(3) . . . . ?
N2A C6A C5A C15A -163(3) . . . . ?
N2A S2A C17A C18A -75.6(8) . . . . ?
N2A S2A C17A C22A 104.4(8) . . . . ?
N1A C4A C5A C16A -30(3) . . . . ?
N1A C4A C5A C6A 98(3) . . . . ?
N1A C4A C5A C15A -150(3) . . . . ?
N1A S1A C8A C9A 120.9(8) . . . . ?
N1A S1A C8A C13A -62.8(9) . . . . ?
C6A N2A S2A O3A -35(3) . . . . ?
C6A N2A S2A O4A -167(2) . . . . ?
C6A N2A S2A C17A 82(2) . . . . ?
S2A N2A C6A C5A 131(2) . . . . ?
S2A C17A C18A C19A 180.0 . . . . ?
S2A C17A C22A C21A 180.0 . . . . ?
C4A N1A S1A O1A -27(3) . . . . ?
C4A N1A S1A O2A -156(2) . . . . ?
C4A N1A S1A C8A 88(2) . . . . ?
S1A N1A C4A C5A 109(3) . . . . ?
S1A C8A C9A C10A 176.3(4) . . . . ?
S1A C8A C13A C12A -176.3(5) . . . . ?
O3A S2A C17A C18A 42.1(15) . . . . ?
O3A S2A C17A C22A -137.9(15) . . . . ?
O4A S2A C17A C18A 174.7(15) . . . . ?
O4A S2A C17A C22A -5.3(15) . . . . ?
C17A C18A C19A C20A 0.0 . . . . ?
C18A C17A C22A C21A 0.0 . . . . ?
C18A C19A C20A C21A 0.0 . . . . ?
C18A C19A C20A C23A 180.0 . . . . ?
C19A C20A C21A C22A 0.0 . . . . ?
C20A C21A C22A C17A 0.0 . . . . ?
C22A C17A C18A C19A 0.0 . . . . ?
O1A S1A C8A C9A -128.0(17) . . . . ?
O1A S1A C8A C13A 48.2(18) . . . . ?
O2A S1A C8A C9A 6.3(15) . . . . ?
O2A S1A C8A C13A -177.5(14) . . . . ?
C8A C9A C10A C11A 0.00(7) . . . . ?
C8A C13A C12A C11A 0.00(7) . . . . ?
C9A C8A C13A C12A 0.00(3) . . . . ?
C9A C10A C11A C12A 0.00(9) . . . . ?
C9A C10A C11A C14A 180.00(5) . . . . ?
C13A C8A C9A C10A 0.00(3) . . . . ?
C13A C12A C11A C10A 0.00(8) . . . . ?
C13A C12A C11A C14A 180.00(5) . . . . ?
C23A C20A C21A C22A 180.0 . . . . ?
